data_7246628
loop_
_publ_author_name
'Stawiasz, Katherine J.'
'Deneff, Jacob I.'
'Reyes, Raphael A.'
'Woods, Toby J.'
'Rohwer, Lauren E. S.'
'Valdez, Nichole'
'Rodriguez, Mark A.'
'Lawal, Abdul'
'Moore, Jeffrey S.'
'Sava Gallis, Dorina F.'

_publ_section_title
;
 Improved quantum yield in geometrically constrained
 tetraphenylethylene-based metal--organic frameworks
;
_journal_issue 18
_journal_name_full CrystEngComm
_journal_page_first 2701
_journal_page_last 2705
_journal_paper_doi 10.1039/D3CE00228D
_journal_volume 25
_journal_year 2023
_chemical_formula_moiety 'C62 H36 O8'
_chemical_formula_sum 'C62 H36 O8'
_chemical_formula_weight 908.91
_space_group_crystal_system monoclinic
_space_group_IT_number 14
_space_group_name_Hall '-P 2ybc'
_space_group_name_H-M_alt 'P 1 21/c 1'
_atom_sites_solution_hydrogens geom
_atom_sites_solution_primary 'dual space'
_audit_creation_method SHELXL-2018/3
_audit_update_record
;
2023-02-03 deposited with the CCDC.	2023-04-12 downloaded from the CCDC.
;
_cell_angle_alpha 90
_cell_angle_beta 93.4935(9)
_cell_angle_gamma 90
_cell_formula_units_Z 4
_cell_length_a 11.3032(4)
_cell_length_b 9.7750(3)
_cell_length_c 47.7728(14)
_cell_measurement_reflns_used 19222
_cell_measurement_temperature 100(2)
_cell_measurement_theta_max 26.41
_cell_measurement_theta_min 2.41
_cell_volume 5268.5(3)
_computing_cell_refinement 'SAINT V8.40B (Bruker, 2019)'
_computing_data_collection 'APEX3 V2019.11-0 (Bruker, 2019)'
_computing_data_reduction
; 
SAINT V8.40B, XPREP v2014/2, (Bruker, 2019), SADABS V2016/2 
(Krause et al., 2015) 
;
_computing_molecular_graphics
; 
SHELXTL v2014-7 (Bruker, 2019), CrystalMaker v9.2.8 (CrystalMaker, 2016) 
;
_computing_publication_material 'XCIF V2014-2 (Bruker, 2019)'
_computing_structure_refinement 'SHELXL-2018-3 (Sheldrick, 2015a)'
_computing_structure_solution 'SHELXT-2018-2 (Sheldrick, 2015b)'
_diffrn_ambient_temperature 100(2)
_diffrn_measured_fraction_theta_full 1.000
_diffrn_measured_fraction_theta_max 0.997
_diffrn_measurement_device 'Bruker D8 Venture/Photon II'
_diffrn_measurement_method 'profile data from \f and \w scans'
_diffrn_radiation_monochromator 'multilayer mirrors'
_diffrn_radiation_source 'microfocus sealed tube'
_diffrn_radiation_type MoK\a
_diffrn_radiation_wavelength 0.71073
_diffrn_radiation_wavelength_id ed38ss_sq
_diffrn_reflns_av_R_equivalents 0.0443
_diffrn_reflns_av_unetI/netI 0.0314
_diffrn_reflns_Laue_measured_fraction_full 1.000
_diffrn_reflns_Laue_measured_fraction_max 0.997
_diffrn_reflns_limit_h_max 14
_diffrn_reflns_limit_h_min -14
_diffrn_reflns_limit_k_max 12
_diffrn_reflns_limit_k_min -12
_diffrn_reflns_limit_l_max 57
_diffrn_reflns_limit_l_min -59
_diffrn_reflns_number 66172
_diffrn_reflns_point_group_measured_fraction_full 1.000
_diffrn_reflns_point_group_measured_fraction_max 0.997
_diffrn_reflns_theta_full 25.242
_diffrn_reflns_theta_max 26.417
_diffrn_reflns_theta_min 1.949
_exptl_absorpt_coefficient_mu 0.076
_exptl_absorpt_correction_T_max 0.7454
_exptl_absorpt_correction_T_min 0.6851
_exptl_absorpt_correction_type multi-scan
_exptl_absorpt_process_details 'SADABS V2016/2 (Krause et al., 2015)'
_exptl_crystal_colour colourless
_exptl_crystal_density_diffrn 1.146
_exptl_crystal_density_method 'not measured'
_exptl_crystal_description plate
_exptl_crystal_F_000 1888
_exptl_crystal_id ed38ss_sq
_exptl_crystal_preparation
; 
The data crystal was mounted using oil (Paratone-N, Exxon) to a 
0.3 mm cryo-loop (Hampton Research) with the (0 1 -9) scattering 
planes roughly normal to the spindle axis. 
;
_exptl_crystal_size_max 0.232
_exptl_crystal_size_mid 0.133
_exptl_crystal_size_min 0.074
_platon_squeeze_details
;
SQUEEZE removed 154 electrons from each of two symmetry-equivalent void spaces
in the P1 cell. This is consistent with approximately eight solvent molecules
per unit cell or two solvent molecules per target molecule. The most likely
solution is one in which the void spaces are occupied by a mixture of
dichloromethane and dimethylformamide.
;
_refine_diff_density_max 0.344
_refine_diff_density_min -0.266
_refine_diff_density_rms 0.050
_refine_ls_extinction_method none
_refine_ls_goodness_of_fit_ref 1.104
_refine_ls_hydrogen_treatment constr
_refine_ls_matrix_type full
_refine_ls_number_parameters 812
_refine_ls_number_reflns 10791
_refine_ls_number_restraints 885
_refine_ls_restrained_S_all 1.077
_refine_ls_R_factor_all 0.0775
_refine_ls_R_factor_gt 0.0623
_refine_ls_shift/su_max 0.001
_refine_ls_shift/su_mean 0.000
_refine_ls_structure_factor_coef Fsqd
_refine_ls_weighting_details 'w=1/[\s^2^(Fo^2^)+(0.0390P)^2^+5.9141P] where P=(Fo^2^+2Fc^2^)/3'
_refine_ls_weighting_scheme calc
_refine_ls_wR_factor_gt 0.1300
_refine_ls_wR_factor_ref 0.1373
_reflns_Friedel_coverage 0.000
_reflns_number_gt 8870
_reflns_number_total 10791
_reflns_threshold_expression 'I > 2\s(I)'
_cod_data_source_file d3ce00228d2.cif
_cod_data_source_block ed38ss_sq
_cod_depositor_comments 'Adding full bibliography for 7246628--7246629.cif.'
_cod_original_sg_symbol_H-M 'P 21/c'
_cod_database_code 7246628
_shelx_shelxl_version_number 2018/3
_shelx_space_group_comment
; 
The symmetry employed for this shelxl refinement is uniquely defined 
by the following loop, which should always be used as a source of 
symmetry information in preference to the above space-group names. 
They are only intended as comments. 
;
_shelx_estimated_absorpt_t_min 0.983
_shelx_estimated_absorpt_t_max 0.994
_platon_squeeze_void_probe_radius 1.20

loop_
_space_group_symop_operation_xyz
'x, y, z'
'-x, y+1/2, -z+1/2'
'-x, -y, -z'
'x, -y-1/2, z-1/2'

loop_
_atom_site_label
_atom_site_type_symbol
_atom_site_fract_x
_atom_site_fract_y
_atom_site_fract_z
_atom_site_U_iso_or_equiv
_atom_site_adp_type
_atom_site_occupancy
_atom_site_site_symmetry_order
_atom_site_calc_flag
_atom_site_refinement_flags_posn
_atom_site_refinement_flags_adp
_atom_site_refinement_flags_occupancy
_atom_site_disorder_assembly
_atom_site_disorder_group
O1 O 1.5161(3) 0.1734(4) 0.56897(7) 0.0436(9) Uani 0.800(3) 1 d D U P A 1
H1 H 1.532914 0.171017 0.552095 0.065 Uiso 0.800(3) 1 calc R U P A 1
O2 O 1.5419(2) 0.3969(3) 0.56329(5) 0.0506(8) Uani 0.800(3) 1 d D U P A 1
C1 C 1.5112(3) 0.2997(3) 0.57719(6) 0.0306(7) Uani 0.800(3) 1 d D U P A 1
C2 C 1.4621(2) 0.3201(3) 0.60506(4) 0.0261(7) Uani 0.800(3) 1 d DG U P A 1
C3 C 1.4126(3) 0.2130(3) 0.61952(6) 0.0279(9) Uani 0.800(3) 1 d DG U P A 1
H3 H 1.419891 0.121688 0.613025 0.034 Uiso 0.800(3) 1 calc R U P A 1
C4 C 1.3526(4) 0.2395(5) 0.64348(8) 0.0281(9) Uani 0.800(3) 1 d DG U P A 1
H4 H 1.318838 0.166282 0.653358 0.034 Uiso 0.800(3) 1 calc R U P A 1
C5 C 1.3420(5) 0.3731(6) 0.65298(9) 0.0212(8) Uani 0.800(3) 1 d DG U P A 1
C6 C 1.3915(4) 0.4802(4) 0.63852(9) 0.0316(10) Uani 0.800(3) 1 d DG U P A 1
H6 H 1.384212 0.571454 0.645017 0.038 Uiso 0.800(3) 1 calc R U P A 1
C7 C 1.4515(3) 0.4537(3) 0.61456(7) 0.0301(8) Uani 0.800(3) 1 d DG U P A 1
H7 H 1.485266 0.526863 0.604684 0.036 Uiso 0.800(3) 1 calc R U P A 1
O1A O 1.5710(14) 0.1692(14) 0.5742(3) 0.049(4) Uani 0.200(3) 1 d D U P A 2
H1A H 1.576587 0.196015 0.557610 0.073 Uiso 0.200(3) 1 calc R U P A 2
O2A O 1.6812(8) 0.3432(10) 0.59048(19) 0.047(3) Uani 0.200(3) 1 d D U P A 2
C1A C 1.5919(9) 0.2698(12) 0.5912(2) 0.034(2) Uani 0.200(3) 1 d D U P A 2
C2A C 1.5047(8) 0.2987(11) 0.6130(2) 0.031(2) Uani 0.200(3) 1 d DG U P A 2
C3A C 1.4393(10) 0.1972(13) 0.6253(3) 0.023(2) Uani 0.200(3) 1 d DG U P A 2
H3A H 1.451215 0.103919 0.620717 0.028 Uiso 0.200(3) 1 calc R U P A 2
C4A C 1.3564(15) 0.232(2) 0.6444(3) 0.023(2) Uani 0.200(3) 1 d DG U P A 2
H4A H 1.311677 0.163005 0.652867 0.028 Uiso 0.200(3) 1 calc R U P A 2
C5A C 1.3389(18) 0.369(3) 0.6512(4) 0.022(2) Uani 0.200(3) 1 d DG U P A 2
C6A C 1.4044(16) 0.4703(18) 0.6388(4) 0.022(2) Uani 0.200(3) 1 d DG U P A 2
H6A H 1.392433 0.563676 0.643416 0.026 Uiso 0.200(3) 1 calc R U P A 2
C7A C 1.4873(10) 0.4353(11) 0.6197(3) 0.026(2) Uani 0.200(3) 1 d DG U P A 2
H7A H 1.531972 0.504593 0.611265 0.031 Uiso 0.200(3) 1 calc R U P A 2
O3 O 0.6010(2) 0.1116(2) 1.01152(4) 0.0541(6) Uani 1 1 d . . . . .
H3B H 0.581810 0.110996 1.028232 0.081 Uiso 1 1 calc R U . . .
O4 O 0.56085(17) 0.3339(2) 1.01545(3) 0.0423(5) Uani 1 1 d . . . . .
O5 O -0.0666(8) 0.5311(9) 0.93089(18) 0.0378(15) Uani 0.61(3) 1 d D U P B 1
H5 H -0.089329 0.551259 0.946790 0.057 Uiso 0.61(3) 1 calc R U P B 1
O6 O -0.1497(9) 0.7317(13) 0.9187(2) 0.042(2) Uani 0.61(3) 1 d D U P B 1
C56 C 0.1283(9) 0.6354(13) 0.84330(18) 0.0231(15) Uani 0.61(3) 1 d DG U P B 1
C57 C 0.1409(9) 0.5304(12) 0.8629(2) 0.0283(16) Uani 0.61(3) 1 d DG U P B 1
H57 H 0.196884 0.459493 0.860520 0.034 Uiso 0.61(3) 1 calc R U P B 1
C58 C 0.0716(9) 0.5292(10) 0.88594(17) 0.0284(15) Uani 0.61(3) 1 d DG U P B 1
H58 H 0.080184 0.457507 0.899328 0.034 Uiso 0.61(3) 1 calc R U P B 1
C59 C -0.0103(8) 0.6330(11) 0.88940(15) 0.0243(14) Uani 0.61(3) 1 d DG U P B 1
C60 C -0.0229(9) 0.7379(11) 0.86981(19) 0.0237(14) Uani 0.61(3) 1 d DG U P B 1
H60 H -0.078911 0.808856 0.872182 0.028 Uiso 0.61(3) 1 calc R U P B 1
C61 C 0.0464(10) 0.7391(12) 0.84676(19) 0.0239(14) Uani 0.61(3) 1 d DG U P B 1
H61 H 0.037788 0.810845 0.833374 0.029 Uiso 0.61(3) 1 calc R U P B 1
C62 C -0.0809(9) 0.6346(11) 0.91446(16) 0.0271(16) Uani 0.61(3) 1 d D U P B 1
O5A O -0.1018(18) 0.5580(16) 0.9261(3) 0.050(3) Uani 0.39(3) 1 d D U P B 2
H5A H -0.157983 0.564252 0.936769 0.075 Uiso 0.39(3) 1 calc R U P B 2
O6A O -0.1417(13) 0.7800(16) 0.9178(4) 0.037(2) Uani 0.39(3) 1 d D U P B 2
C56A C 0.1188(14) 0.646(2) 0.8415(3) 0.0212(19) Uani 0.39(3) 1 d DG U P B 2
C57A C 0.1188(12) 0.5379(18) 0.8603(3) 0.0229(19) Uani 0.39(3) 1 d DG U P B 2
H57A H 0.166806 0.459845 0.857634 0.027 Uiso 0.39(3) 1 calc R U P B 2
C58A C 0.0485(12) 0.5439(16) 0.8832(3) 0.0255(19) Uani 0.39(3) 1 d DG U P B 2
H58A H 0.048431 0.469964 0.896094 0.031 Uiso 0.39(3) 1 calc R U P B 2
C59A C -0.0218(12) 0.6581(17) 0.8872(2) 0.0253(19) Uani 0.39(3) 1 d DG U P B 2
C60A C -0.0218(14) 0.7664(16) 0.8683(3) 0.0252(19) Uani 0.39(3) 1 d DG U P B 2
H60A H -0.069839 0.844419 0.871000 0.030 Uiso 0.39(3) 1 calc R U P B 2
C61A C 0.0485(16) 0.7603(18) 0.8454(3) 0.0216(18) Uani 0.39(3) 1 d DG U P B 2
H61A H 0.048535 0.834302 0.832540 0.026 Uiso 0.39(3) 1 calc R U P B 2
C62A C -0.0943(16) 0.6693(18) 0.9119(3) 0.036(2) Uani 0.39(3) 1 d D U P B 2
O7 O 0.8356(3) 0.9452(3) 0.47814(6) 0.0495(9) Uani 0.775(5) 1 d D U P C 1
O8 O 0.7547(4) 0.7425(5) 0.46698(7) 0.0551(11) Uani 0.775(5) 1 d D U P C 1
H8 H 0.785475 0.758201 0.451735 0.083 Uiso 0.775(5) 1 calc R U P C 1
C32 C 0.7803(4) 0.8395(5) 0.48422(7) 0.0359(9) Uani 0.775(5) 1 d D U P C 1
C33 C 0.7420(2) 0.8243(3) 0.51316(3) 0.0331(8) Uani 0.775(5) 1 d DG U P C 1
C34 C 0.7000(2) 0.6991(3) 0.52216(4) 0.0376(9) Uani 0.775(5) 1 d DG U P C 1
H34 H 0.689987 0.625161 0.509325 0.045 Uiso 0.775(5) 1 calc R U P C 1
C35 C 0.6728(2) 0.6821(3) 0.54992(4) 0.0368(9) Uani 0.775(5) 1 d DG U P C 1
H35 H 0.644065 0.596530 0.556068 0.044 Uiso 0.775(5) 1 calc R U P C 1
C36 C 0.6875(2) 0.7903(3) 0.56870(3) 0.0320(9) Uani 0.775(5) 1 d DG U P C 1
C37 C 0.7294(3) 0.9155(2) 0.55970(4) 0.0328(8) Uani 0.775(5) 1 d DG U P C 1
H37 H 0.739475 0.989405 0.572534 0.039 Uiso 0.775(5) 1 calc R U P C 1
C38 C 0.7567(3) 0.9325(2) 0.53194(5) 0.0359(9) Uani 0.775(5) 1 d DG U P C 1
H38 H 0.785396 1.018040 0.525790 0.043 Uiso 0.775(5) 1 calc R U P C 1
O7A O 0.7718(12) 0.8966(12) 0.4704(2) 0.054(3) Uani 0.225(5) 1 d D U P C 2
O8A O 0.7729(12) 0.6674(12) 0.4671(2) 0.043(3) Uani 0.225(5) 1 d D U P C 2
H8A H 0.786671 0.685468 0.450392 0.065 Uiso 0.225(5) 1 calc R U P C 2
C32A C 0.7604(17) 0.7794(14) 0.4807(2) 0.037(3) Uani 0.225(5) 1 d D U P C 2
C33A C 0.7307(9) 0.7654(10) 0.51053(11) 0.0326(19) Uani 0.225(5) 1 d DG U P C 2
C34A C 0.7395(9) 0.6390(9) 0.52381(14) 0.041(2) Uani 0.225(5) 1 d DG U P C 2
H34A H 0.757956 0.559611 0.513449 0.049 Uiso 0.225(5) 1 calc R U P C 2
C35A C 0.7214(10) 0.6286(8) 0.55225(15) 0.039(2) Uani 0.225(5) 1 d DG U P C 2
H35A H 0.727419 0.542226 0.561325 0.047 Uiso 0.225(5) 1 calc R U P C 2
C36A C 0.6945(8) 0.7447(10) 0.56741(11) 0.030(2) Uani 0.225(5) 1 d DG U P C 2
C37A C 0.6857(8) 0.8712(9) 0.55413(15) 0.0315(19) Uani 0.225(5) 1 d DG U P C 2
H37A H 0.667242 0.950520 0.564488 0.038 Uiso 0.225(5) 1 calc R U P C 2
C38A C 0.7038(9) 0.8815(9) 0.52569(16) 0.0334(19) Uani 0.225(5) 1 d DG U P C 2
H38A H 0.697778 0.967908 0.516611 0.040 Uiso 0.225(5) 1 calc R U P C 2
C8 C 1.26470(19) 0.4044(2) 0.67474(4) 0.0225(5) Uani 1 1 d D . . . .
C9 C 1.19328(18) 0.4312(2) 0.69142(4) 0.0207(4) Uani 1 1 d . . . . .
C10 C 1.09653(18) 0.4574(2) 0.70872(4) 0.0196(4) Uani 1 1 d . . . . .
C11 C 1.05267(18) 0.3521(2) 0.72507(4) 0.0207(4) Uani 1 1 d . . . . .
H11 H 1.093683 0.267350 0.726673 0.025 Uiso 1 1 calc R U . . .
C12 C 0.94974(18) 0.3710(2) 0.73890(4) 0.0201(4) Uani 1 1 d . . . . .
H12 H 0.921134 0.299160 0.750040 0.024 Uiso 1 1 calc R U . . .
C13 C 0.88758(17) 0.4940(2) 0.73670(4) 0.0162(4) Uani 1 1 d . . . . .
C14 C 0.93541(18) 0.6010(2) 0.72156(4) 0.0185(4) Uani 1 1 d . . . . .
H14 H 0.896180 0.686998 0.720635 0.022 Uiso 1 1 calc R U . . .
C15 C 1.03858(18) 0.5838(2) 0.70795(4) 0.0187(4) Uani 1 1 d . . . . .
H15 H 1.070337 0.658111 0.698010 0.022 Uiso 1 1 calc R U . . .
C16 C 0.77285(17) 0.5077(2) 0.75025(4) 0.0165(4) Uani 1 1 d . . . . .
C17 C 0.76890(18) 0.4500(2) 0.77923(4) 0.0174(4) Uani 1 1 d . . . . .
C18 C 0.67868(18) 0.3610(2) 0.78606(4) 0.0195(4) Uani 1 1 d . . . . .
H18 H 0.623234 0.329647 0.771733 0.023 Uiso 1 1 calc R U . . .
C19 C 0.66866(19) 0.3175(2) 0.81339(4) 0.0231(5) Uani 1 1 d . . . . .
H19 H 0.607358 0.255549 0.817532 0.028 Uiso 1 1 calc R U . . .
C20 C 0.74763(19) 0.3636(2) 0.83490(4) 0.0234(5) Uani 1 1 d . . . . .
C21 C 0.8428(2) 0.4449(2) 0.82779(4) 0.0250(5) Uani 1 1 d . . . . .
H21 H 0.900558 0.472387 0.841952 0.030 Uiso 1 1 calc R U . . .
C22 C 0.85401(19) 0.4859(2) 0.80034(4) 0.0221(4) Uani 1 1 d . . . . .
H22 H 0.920476 0.539243 0.795818 0.027 Uiso 1 1 calc R U . . .
C23 C 0.7287(2) 0.3326(3) 0.86387(5) 0.0301(5) Uani 1 1 d . . . . .
C24 C 0.7073(2) 0.3119(3) 0.88781(5) 0.0358(6) Uani 1 1 d . . . . .
C25 C 0.6789(2) 0.2896(3) 0.91660(5) 0.0372(6) Uani 1 1 d . . . . .
C26 C 0.6941(3) 0.1623(3) 0.92920(5) 0.0447(7) Uani 1 1 d . . . . .
H26 H 0.725032 0.088295 0.919011 0.054 Uiso 1 1 calc R U . . .
C27 C 0.6641(2) 0.1429(3) 0.95678(5) 0.0429(7) Uani 1 1 d . . . . .
H27 H 0.673592 0.055487 0.965297 0.052 Uiso 1 1 calc R U . . .
C28 C 0.6206(2) 0.2511(3) 0.97178(5) 0.0355(6) Uani 1 1 d . . . . .
C29 C 0.6054(2) 0.3775(3) 0.95933(5) 0.0402(6) Uani 1 1 d . . . . .
H29 H 0.575075 0.451605 0.969589 0.048 Uiso 1 1 calc R U . . .
C30 C 0.6345(2) 0.3966(3) 0.93179(5) 0.0429(7) Uani 1 1 d . . . . .
H30 H 0.623816 0.483873 0.923275 0.051 Uiso 1 1 calc R U . . .
C31 C 0.5914(2) 0.2344(3) 1.00164(5) 0.0381(6) Uani 1 1 d . . . . .
C39 C 0.6726(2) 0.7592(3) 0.59774(5) 0.0388(6) Uani 1 1 d D . . . .
C40 C 0.6667(2) 0.7312(3) 0.62194(5) 0.0325(6) Uani 1 1 d . . . . .
C41 C 0.66587(19) 0.6902(3) 0.65083(4) 0.0253(5) Uani 1 1 d . . . . .
C42 C 0.6960(2) 0.5562(3) 0.65847(4) 0.0268(5) Uani 1 1 d . . . . .
H42 H 0.714885 0.492259 0.644442 0.032 Uiso 1 1 calc R U . . .
C43 C 0.69876(18) 0.5156(2) 0.68619(4) 0.0217(4) Uani 1 1 d . . . . .
H43 H 0.719765 0.424214 0.691074 0.026 Uiso 1 1 calc R U . . .
C44 C 0.67091(17) 0.6079(2) 0.70706(4) 0.0176(4) Uani 1 1 d . . . . .
C45 C 0.63793(18) 0.7406(2) 0.69933(4) 0.0208(4) Uani 1 1 d . . . . .
H45 H 0.616022 0.803474 0.713264 0.025 Uiso 1 1 calc R U . . .
C46 C 0.63666(19) 0.7821(2) 0.67154(4) 0.0243(5) Uani 1 1 d . . . . .
H46 H 0.615795 0.873574 0.666643 0.029 Uiso 1 1 calc R U . . .
C47 C 0.67631(18) 0.5669(2) 0.73717(4) 0.0175(4) Uani 1 1 d . . . . .
C48 C 0.56694(17) 0.5949(2) 0.75221(4) 0.0159(4) Uani 1 1 d . . . . .
C49 C 0.45654(18) 0.5456(2) 0.74196(4) 0.0187(4) Uani 1 1 d . . . . .
H49 H 0.449530 0.501472 0.724218 0.022 Uiso 1 1 calc R U . . .
C50 C 0.35747(18) 0.5601(2) 0.75728(4) 0.0204(4) Uani 1 1 d . . . . .
H50 H 0.283585 0.523634 0.750287 0.025 Uiso 1 1 calc R U . . .
C51 C 0.36562(18) 0.6284(2) 0.78304(4) 0.0193(4) Uani 1 1 d . . . . .
C52 C 0.47361(19) 0.6872(2) 0.79227(4) 0.0219(4) Uani 1 1 d . . . . .
H52 H 0.479008 0.739445 0.809072 0.026 Uiso 1 1 calc R U . . .
C53 C 0.57291(18) 0.6697(2) 0.77703(4) 0.0210(4) Uani 1 1 d . . . . .
H53 H 0.646129 0.709334 0.783618 0.025 Uiso 1 1 calc R U . . .
C54 C 0.26932(19) 0.6339(2) 0.80134(4) 0.0221(4) Uani 1 1 d . . . . .
C55 C 0.20073(19) 0.6386(2) 0.81939(4) 0.0235(5) Uani 1 1 d D . . . .

loop_
_atom_site_aniso_label
_atom_site_aniso_U_11
_atom_site_aniso_U_22
_atom_site_aniso_U_33
_atom_site_aniso_U_23
_atom_site_aniso_U_13
_atom_site_aniso_U_12
O1 0.068(2) 0.0441(16) 0.0211(15) -0.0068(12) 0.0206(16) 0.0076(17)
O2 0.0749(18) 0.0504(16) 0.0301(12) -0.0102(11) 0.0330(12) -0.0189(14)
C1 0.0302(15) 0.0420(17) 0.0203(14) -0.0083(13) 0.0065(12) -0.0008(14)
C2 0.0248(15) 0.0405(17) 0.0136(13) -0.0053(12) 0.0065(11) -0.0006(13)
C3 0.0332(19) 0.0342(17) 0.0165(17) -0.0048(13) 0.0025(14) 0.0046(14)
C4 0.0327(18) 0.0320(19) 0.0203(17) 0.0006(15) 0.0071(15) -0.0017(16)
C5 0.0170(15) 0.0326(17) 0.0143(16) -0.0034(14) 0.0034(14) 0.0015(14)
C6 0.038(2) 0.0339(19) 0.0242(17) -0.0071(16) 0.0110(16) -0.0042(16)
C7 0.0310(19) 0.0365(17) 0.0237(17) -0.0036(14) 0.0094(14) -0.0065(15)
O1A 0.068(8) 0.044(6) 0.036(7) -0.005(5) 0.025(6) 0.002(7)
O2A 0.037(5) 0.064(7) 0.042(5) -0.007(5) 0.016(4) 0.001(5)
C1A 0.035(4) 0.045(4) 0.024(4) -0.005(4) 0.009(4) 0.003(4)
C2A 0.033(4) 0.041(4) 0.020(4) -0.007(3) 0.003(3) -0.003(4)
C3A 0.025(4) 0.033(4) 0.011(4) 0.000(4) 0.000(4) -0.004(4)
C4A 0.025(4) 0.030(4) 0.015(4) -0.002(4) 0.001(4) 0.004(4)
C5A 0.020(4) 0.033(4) 0.013(4) -0.003(4) 0.001(4) 0.000(4)
C6A 0.018(4) 0.029(4) 0.019(4) -0.003(4) 0.005(4) 0.001(4)
C7A 0.026(5) 0.036(4) 0.017(4) -0.002(4) 0.007(4) 0.002(4)
O3 0.0771(15) 0.0560(13) 0.0317(10) 0.0077(10) 0.0231(10) 0.0029(12)
O4 0.0538(12) 0.0521(12) 0.0223(9) 0.0032(8) 0.0122(8) -0.0082(10)
O5 0.046(3) 0.053(3) 0.016(2) 0.0009(18) 0.015(2) 0.002(2)
O6 0.040(3) 0.067(5) 0.020(2) 0.001(4) 0.008(2) 0.025(4)
C56 0.016(2) 0.035(3) 0.019(3) -0.003(3) 0.005(2) 0.005(2)
C57 0.022(3) 0.040(3) 0.023(2) 0.008(2) 0.005(3) 0.010(3)
C58 0.024(3) 0.043(3) 0.019(2) 0.010(2) 0.004(2) 0.012(2)
C59 0.020(2) 0.040(3) 0.013(2) -0.001(2) 0.0009(19) 0.003(2)
C60 0.020(2) 0.031(3) 0.021(2) -0.007(2) 0.0034(19) 0.006(2)
C61 0.026(2) 0.027(3) 0.019(2) 0.004(2) 0.001(2) -0.001(2)
C62 0.025(3) 0.045(4) 0.012(2) 0.001(2) 0.004(2) 0.004(3)
O5A 0.060(7) 0.064(6) 0.029(5) -0.009(4) 0.023(5) -0.016(5)
O6A 0.031(3) 0.059(6) 0.024(3) -0.005(5) 0.015(2) -0.002(4)
C56A 0.019(3) 0.031(4) 0.013(3) 0.006(3) 0.001(3) 0.000(3)
C57A 0.008(3) 0.038(4) 0.023(3) 0.002(3) 0.001(3) 0.005(3)
C58A 0.015(4) 0.045(4) 0.016(3) 0.010(3) -0.006(3) 0.001(3)
C59A 0.020(3) 0.040(4) 0.016(3) 0.000(3) 0.003(3) 0.004(3)
C60A 0.026(3) 0.033(5) 0.016(3) 0.002(3) 0.001(3) 0.004(3)
C61A 0.022(3) 0.029(4) 0.015(3) 0.000(3) 0.007(3) 0.008(3)
C62A 0.036(4) 0.052(5) 0.020(4) 0.001(4) 0.001(4) -0.003(4)
O7 0.066(2) 0.0545(19) 0.0307(15) 0.0146(14) 0.0274(15) 0.0155(16)
O8 0.058(2) 0.092(3) 0.0164(15) -0.001(2) 0.0142(14) -0.012(2)
C32 0.038(2) 0.051(3) 0.0196(17) 0.0061(19) 0.0079(15) 0.011(2)
C33 0.0319(16) 0.050(2) 0.0181(14) 0.0098(15) 0.0066(12) 0.0070(16)
C34 0.0375(19) 0.056(2) 0.0200(15) 0.0006(16) 0.0044(13) -0.0063(17)
C35 0.0340(18) 0.055(2) 0.0222(15) 0.0031(15) 0.0044(14) -0.0066(16)
C36 0.0250(16) 0.052(2) 0.0197(15) 0.0053(15) 0.0062(13) 0.0051(16)
C37 0.0360(19) 0.0421(19) 0.0209(15) 0.0050(14) 0.0075(14) 0.0090(16)
C38 0.041(2) 0.043(2) 0.0247(16) 0.0112(14) 0.0093(14) 0.0116(16)
O7A 0.071(7) 0.060(7) 0.034(5) 0.024(5) 0.028(5) 0.032(5)
O8A 0.053(6) 0.058(6) 0.021(4) 0.001(5) 0.013(4) -0.011(6)
C32A 0.040(4) 0.054(5) 0.020(4) 0.009(5) 0.012(4) 0.011(5)
C33A 0.034(3) 0.045(4) 0.019(3) 0.013(3) 0.008(3) 0.010(3)
C34A 0.047(4) 0.053(4) 0.023(4) 0.007(4) 0.006(4) -0.001(4)
C35A 0.042(4) 0.053(4) 0.022(4) 0.003(4) 0.003(4) -0.001(4)
C36A 0.026(4) 0.048(5) 0.015(4) 0.013(4) 0.005(3) 0.008(4)
C37A 0.027(4) 0.048(4) 0.021(3) 0.008(3) 0.009(3) 0.010(3)
C38A 0.036(4) 0.044(4) 0.022(3) 0.011(3) 0.011(3) 0.010(3)
C8 0.0199(10) 0.0275(12) 0.0202(10) -0.0009(9) 0.0023(8) 0.0024(9)
C9 0.0174(10) 0.0247(11) 0.0200(10) -0.0016(9) 0.0016(8) 0.0008(9)
C10 0.0169(10) 0.0266(11) 0.0154(10) -0.0038(8) 0.0019(8) -0.0001(9)
C11 0.0197(10) 0.0234(11) 0.0192(10) -0.0008(9) 0.0026(8) 0.0046(9)
C12 0.0213(10) 0.0218(10) 0.0175(10) 0.0019(8) 0.0046(8) 0.0006(9)
C13 0.0166(9) 0.0208(10) 0.0113(9) -0.0014(8) 0.0027(7) -0.0007(8)
C14 0.0183(10) 0.0191(10) 0.0185(10) -0.0016(8) 0.0037(8) 0.0004(8)
C15 0.0191(10) 0.0218(10) 0.0155(9) -0.0014(8) 0.0037(8) -0.0034(8)
C16 0.0181(10) 0.0169(10) 0.0150(9) -0.0019(8) 0.0048(8) -0.0008(8)
C17 0.0182(10) 0.0207(10) 0.0139(9) -0.0015(8) 0.0055(8) 0.0032(8)
C18 0.0190(10) 0.0222(10) 0.0174(10) 0.0000(8) 0.0016(8) -0.0002(8)
C19 0.0209(10) 0.0276(11) 0.0212(10) 0.0042(9) 0.0041(8) -0.0011(9)
C20 0.0275(11) 0.0276(12) 0.0156(10) 0.0021(9) 0.0054(8) 0.0042(9)
C21 0.0263(11) 0.0292(12) 0.0190(10) -0.0030(9) -0.0014(9) -0.0018(10)
C22 0.0220(10) 0.0252(11) 0.0193(10) 0.0008(9) 0.0028(8) -0.0022(9)
C23 0.0301(12) 0.0421(14) 0.0186(11) 0.0026(10) 0.0049(9) 0.0042(11)
C24 0.0334(13) 0.0543(17) 0.0200(12) 0.0023(11) 0.0046(10) 0.0028(12)
C25 0.0306(13) 0.0646(19) 0.0169(11) 0.0039(12) 0.0041(9) -0.0006(13)
C26 0.0469(16) 0.066(2) 0.0220(12) 0.0065(13) 0.0061(11) 0.0096(15)
C27 0.0449(16) 0.0618(19) 0.0225(12) 0.0085(13) 0.0054(11) 0.0052(14)
C28 0.0281(12) 0.0602(18) 0.0181(11) 0.0028(11) 0.0015(9) -0.0042(12)
C29 0.0409(15) 0.0586(18) 0.0218(12) 0.0023(12) 0.0069(11) -0.0007(13)
C30 0.0458(16) 0.0634(19) 0.0201(12) 0.0068(12) 0.0070(11) 0.0045(14)
C31 0.0303(13) 0.0608(19) 0.0237(12) 0.0022(13) 0.0055(10) -0.0059(13)
C39 0.0294(13) 0.0654(19) 0.0219(12) 0.0070(12) 0.0026(10) -0.0077(13)
C40 0.0286(12) 0.0492(16) 0.0201(11) 0.0040(11) 0.0034(9) -0.0061(11)
C41 0.0201(10) 0.0416(14) 0.0142(10) 0.0040(9) 0.0023(8) -0.0064(10)
C42 0.0261(11) 0.0377(13) 0.0171(10) -0.0054(9) 0.0057(9) -0.0033(10)
C43 0.0208(10) 0.0263(11) 0.0185(10) -0.0011(9) 0.0046(8) -0.0013(9)
C44 0.0127(9) 0.0244(11) 0.0162(9) 0.0007(8) 0.0038(7) -0.0015(8)
C45 0.0192(10) 0.0258(11) 0.0179(10) 0.0001(9) 0.0059(8) 0.0008(9)
C46 0.0211(10) 0.0296(12) 0.0225(11) 0.0068(9) 0.0043(9) 0.0004(9)
C47 0.0196(10) 0.0182(10) 0.0152(9) -0.0009(8) 0.0059(8) -0.0016(8)
C48 0.0169(9) 0.0165(10) 0.0147(9) 0.0035(8) 0.0039(7) 0.0011(8)
C49 0.0207(10) 0.0231(10) 0.0124(9) 0.0003(8) 0.0024(8) 0.0002(9)
C50 0.0172(10) 0.0250(11) 0.0191(10) 0.0016(9) 0.0012(8) -0.0016(9)
C51 0.0181(10) 0.0220(10) 0.0185(10) 0.0024(8) 0.0065(8) 0.0025(8)
C52 0.0233(11) 0.0269(11) 0.0158(10) -0.0047(9) 0.0043(8) 0.0022(9)
C53 0.0176(10) 0.0251(11) 0.0205(10) -0.0025(9) 0.0022(8) -0.0006(9)
C54 0.0207(10) 0.0244(11) 0.0216(10) 0.0009(9) 0.0039(9) 0.0020(9)
C55 0.0201(10) 0.0285(12) 0.0223(11) -0.0001(9) 0.0046(9) 0.0012(9)

loop_
_atom_type_symbol
_atom_type_description
_atom_type_scat_dispersion_real
_atom_type_scat_dispersion_imag
_atom_type_scat_source
C C 0.0033 0.0016 'International Tables Vol C Tables 4.2.6.8 and 6.1.1.4'
H H 0.0000 0.0000 'International Tables Vol C Tables 4.2.6.8 and 6.1.1.4'
O O 0.0106 0.0060 'International Tables Vol C Tables 4.2.6.8 and 6.1.1.4'

loop_
_exptl_crystal_face_index_h
_exptl_crystal_face_index_k
_exptl_crystal_face_index_l
_exptl_crystal_face_perp_dist
0.00 0.00 1.00 0.0370
0.00 0.00 -1.00 0.0170
0.00 -1.00 0.00 0.0670
0.00 1.00 0.00 0.0610
1.00 0.00 0.00 0.0600
-1.00 0.00 0.00 0.1130
-1.00 -2.00 -1.00 0.0490

loop_
_geom_angle_atom_site_label_1
_geom_angle_atom_site_label_2
_geom_angle_atom_site_label_3
_geom_angle
_geom_angle_site_symmetry_1
_geom_angle_site_symmetry_3
_geom_angle_publ_flag
C1 O1 H1 109.5 . . ?
O2 C1 O1 123.8(3) . . ?
O2 C1 C2 121.1(3) . . ?
O1 C1 C2 115.0(3) . . ?
C3 C2 C7 120.0 . . ?
C3 C2 C1 121.8(2) . . ?
C7 C2 C1 117.5(2) . . ?
C2 C3 C4 120.0 . . ?
C2 C3 H3 120.0 . . ?
C4 C3 H3 120.0 . . ?
C5 C4 C3 120.0 . . ?
C5 C4 H4 120.0 . . ?
C3 C4 H4 120.0 . . ?
C4 C5 C6 120.0 . . ?
C4 C5 C8 120.4(4) . . ?
C6 C5 C8 118.8(4) . . ?
C7 C6 C5 120.0 . . ?
C7 C6 H6 120.0 . . ?
C5 C6 H6 120.0 . . ?
C6 C7 C2 120.0 . . ?
C6 C7 H7 120.0 . . ?
C2 C7 H7 120.0 . . ?
C1A O1A H1A 109.5 . . ?
O2A C1A O1A 122.9(11) . . ?
O2A C1A C2A 118.6(9) . . ?
O1A C1A C2A 118.5(10) . . ?
C3A C2A C7A 120.0 . . ?
C3A C2A C1A 123.3(8) . . ?
C7A C2A C1A 116.7(8) . . ?
C4A C3A C2A 120.0 . . ?
C4A C3A H3A 120.0 . . ?
C2A C3A H3A 120.0 . . ?
C3A C4A C5A 120.0 . . ?
C3A C4A H4A 120.0 . . ?
C5A C4A H4A 120.0 . . ?
C6A C5A C4A 120.0 . . ?
C6A C5A C8 119.7(15) . . ?
C4A C5A C8 119.6(15) . . ?
C5A C6A C7A 120.0 . . ?
C5A C6A H6A 120.0 . . ?
C7A C6A H6A 120.0 . . ?
C6A C7A C2A 120.0 . . ?
C6A C7A H7A 120.0 . . ?
C2A C7A H7A 120.0 . . ?
C31 O3 H3B 109.5 . . ?
C62 O5 H5 109.5 . . ?
C57 C56 C61 120.0 . . ?
C57 C56 C55 120.6(7) . . ?
C61 C56 C55 119.4(7) . . ?
C56 C57 C58 120.0 . . ?
C56 C57 H57 120.0 . . ?
C58 C57 H57 120.0 . . ?
C59 C58 C57 120.0 . . ?
C59 C58 H58 120.0 . . ?
C57 C58 H58 120.0 . . ?
C60 C59 C58 120.0 . . ?
C60 C59 C62 119.9(5) . . ?
C58 C59 C62 120.0(5) . . ?
C59 C60 C61 120.0 . . ?
C59 C60 H60 120.0 . . ?
C61 C60 H60 120.0 . . ?
C60 C61 C56 120.0 . . ?
C60 C61 H61 120.0 . . ?
C56 C61 H61 120.0 . . ?
O6 C62 O5 123.8(6) . . ?
O6 C62 C59 120.6(6) . . ?
O5 C62 C59 115.6(6) . . ?
C62A O5A H5A 109.5 . . ?
C57A C56A C61A 120.0 . . ?
C57A C56A C55 117.4(10) . . ?
C61A C56A C55 122.5(10) . . ?
C56A C57A C58A 120.0 . . ?
C56A C57A H57A 120.0 . . ?
C58A C57A H57A 120.0 . . ?
C59A C58A C57A 120.0 . . ?
C59A C58A H58A 120.0 . . ?
C57A C58A H58A 120.0 . . ?
C60A C59A C58A 120.0 . . ?
C60A C59A C62A 118.9(7) . . ?
C58A C59A C62A 121.1(7) . . ?
C59A C60A C61A 120.0 . . ?
C59A C60A H60A 120.0 . . ?
C61A C60A H60A 120.0 . . ?
C60A C61A C56A 120.0 . . ?
C60A C61A H61A 120.0 . . ?
C56A C61A H61A 120.0 . . ?
O6A C62A O5A 124.9(10) . . ?
O6A C62A C59A 120.6(10) . . ?
O5A C62A C59A 114.5(10) . . ?
C32 O8 H8 109.5 . . ?
O7 C32 O8 124.1(3) . . ?
O7 C32 C33 118.6(4) . . ?
O8 C32 C33 117.3(4) . . ?
C34 C33 C38 120.0 . . ?
C34 C33 C32 120.1(2) . . ?
C38 C33 C32 119.7(2) . . ?
C35 C34 C33 120.0 . . ?
C35 C34 H34 120.0 . . ?
C33 C34 H34 120.0 . . ?
C34 C35 C36 120.0 . . ?
C34 C35 H35 120.0 . . ?
C36 C35 H35 120.0 . . ?
C37 C36 C35 120.0 . . ?
C37 C36 C39 123.08(19) . . ?
C35 C36 C39 116.39(19) . . ?
C36 C37 C38 120.0 . . ?
C36 C37 H37 120.0 . . ?
C38 C37 H37 120.0 . . ?
C37 C38 C33 120.0 . . ?
C37 C38 H38 120.0 . . ?
C33 C38 H38 120.0 . . ?
C32A O8A H8A 109.5 . . ?
O7A C32A O8A 124.1(10) . . ?
O7A C32A C33A 119.5(11) . . ?
O8A C32A C33A 116.4(10) . . ?
C34A C33A C38A 120.0 . . ?
C34A C33A C32A 120.3(7) . . ?
C38A C33A C32A 119.5(7) . . ?
C33A C34A C35A 120.0 . . ?
C33A C34A H34A 120.0 . . ?
C35A C34A H34A 120.0 . . ?
C36A C35A C34A 120.0 . . ?
C36A C35A H35A 120.0 . . ?
C34A C35A H35A 120.0 . . ?
C37A C36A C35A 120.0 . . ?
C37A C36A C39 110.4(5) . . ?
C35A C36A C39 129.6(5) . . ?
C36A C37A C38A 120.0 . . ?
C36A C37A H37A 120.0 . . ?
C38A C37A H37A 120.0 . . ?
C37A C38A C33A 120.0 . . ?
C37A C38A H38A 120.0 . . ?
C33A C38A H38A 120.0 . . ?
C9 C8 C5 175.1(3) . . ?
C9 C8 C5A 172.0(10) . . ?
C8 C9 C10 172.6(2) . . ?
C15 C10 C11 118.88(18) . . ?
C15 C10 C9 121.03(19) . . ?
C11 C10 C9 119.89(19) . . ?
C12 C11 C10 120.2(2) . . ?
C12 C11 H11 119.9 . . ?
C10 C11 H11 119.9 . . ?
C11 C12 C13 120.94(19) . . ?
C11 C12 H12 119.5 . . ?
C13 C12 H12 119.5 . . ?
C12 C13 C14 118.37(18) . . ?
C12 C13 C16 119.55(18) . . ?
C14 C13 C16 122.08(18) . . ?
C15 C14 C13 121.11(19) . . ?
C15 C14 H14 119.4 . . ?
C13 C14 H14 119.4 . . ?
C14 C15 C10 120.24(19) . . ?
C14 C15 H15 119.9 . . ?
C10 C15 H15 119.9 . . ?
C47 C16 C13 122.41(17) . . ?
C47 C16 C17 121.26(17) . . ?
C13 C16 C17 116.32(17) . . ?
C18 C17 C22 118.02(18) . . ?
C18 C17 C16 120.97(18) . . ?
C22 C17 C16 121.00(18) . . ?
C19 C18 C17 121.02(19) . . ?
C19 C18 H18 119.5 . . ?
C17 C18 H18 119.5 . . ?
C18 C19 C20 120.7(2) . . ?
C18 C19 H19 119.7 . . ?
C20 C19 H19 119.7 . . ?
C19 C20 C21 118.22(19) . . ?
C19 C20 C23 120.8(2) . . ?
C21 C20 C23 120.9(2) . . ?
C22 C21 C20 120.8(2) . . ?
C22 C21 H21 119.6 . . ?
C20 C21 H21 119.6 . . ?
C21 C22 C17 120.8(2) . . ?
C21 C22 H22 119.6 . . ?
C17 C22 H22 119.6 . . ?
C24 C23 C20 176.1(3) . . ?
C23 C24 C25 178.4(3) . . ?
C30 C25 C26 119.3(2) . . ?
C30 C25 C24 119.5(3) . . ?
C26 C25 C24 121.2(3) . . ?
C25 C26 C27 120.0(3) . . ?
C25 C26 H26 120.0 . . ?
C27 C26 H26 120.0 . . ?
C28 C27 C26 120.1(3) . . ?
C28 C27 H27 120.0 . . ?
C26 C27 H27 120.0 . . ?
C29 C28 C27 120.0(2) . . ?
C29 C28 C31 118.8(3) . . ?
C27 C28 C31 121.2(3) . . ?
C28 C29 C30 119.9(3) . . ?
C28 C29 H29 120.0 . . ?
C30 C29 H29 120.0 . . ?
C25 C30 C29 120.7(3) . . ?
C25 C30 H30 119.7 . . ?
C29 C30 H30 119.7 . . ?
O4 C31 O3 123.8(2) . . ?
O4 C31 C28 120.6(3) . . ?
O3 C31 C28 115.6(3) . . ?
C40 C39 C36 176.4(3) . . ?
C40 C39 C36A 160.3(5) . . ?
C39 C40 C41 175.9(3) . . ?
C46 C41 C42 119.01(19) . . ?
C46 C41 C40 121.2(2) . . ?
C42 C41 C40 119.8(2) . . ?
C43 C42 C41 120.7(2) . . ?
C43 C42 H42 119.6 . . ?
C41 C42 H42 119.6 . . ?
C42 C43 C44 120.5(2) . . ?
C42 C43 H43 119.8 . . ?
C44 C43 H43 119.8 . . ?
C45 C44 C43 118.72(19) . . ?
C45 C44 C47 120.04(18) . . ?
C43 C44 C47 121.24(19) . . ?
C46 C45 C44 120.9(2) . . ?
C46 C45 H45 119.6 . . ?
C44 C45 H45 119.6 . . ?
C45 C46 C41 120.2(2) . . ?
C45 C46 H46 119.9 . . ?
C41 C46 H46 119.9 . . ?
C16 C47 C44 123.01(18) . . ?
C16 C47 C48 121.60(17) . . ?
C44 C47 C48 115.39(17) . . ?
C53 C48 C49 118.40(18) . . ?
C53 C48 C47 120.54(18) . . ?
C49 C48 C47 121.06(18) . . ?
C50 C49 C48 120.91(19) . . ?
C50 C49 H49 119.5 . . ?
C48 C49 H49 119.5 . . ?
C49 C50 C51 120.23(19) . . ?
C49 C50 H50 119.9 . . ?
C51 C50 H50 119.9 . . ?
C52 C51 C50 118.95(18) . . ?
C52 C51 C54 118.16(19) . . ?
C50 C51 C54 122.79(19) . . ?
C53 C52 C51 120.24(19) . . ?
C53 C52 H52 119.9 . . ?
C51 C52 H52 119.9 . . ?
C52 C53 C48 120.95(19) . . ?
C52 C53 H53 119.5 . . ?
C48 C53 H53 119.5 . . ?
C55 C54 C51 171.3(2) . . ?
C54 C55 C56 173.1(5) . . ?
C54 C55 C56A 179.0(9) . . ?

loop_
_geom_bond_atom_site_label_1
_geom_bond_atom_site_label_2
_geom_bond_distance
_geom_bond_site_symmetry_2
_geom_bond_publ_flag
O1 C1 1.298(4) . ?
O1 H1 0.8400 . ?
O2 C1 1.221(4) . ?
C1 C2 1.487(3) . ?
C2 C3 1.3900 . ?
C2 C7 1.3900 . ?
C3 C4 1.3900 . ?
C3 H3 0.9500 . ?
C4 C5 1.3900 . ?
C4 H4 0.9500 . ?
C5 C6 1.3900 . ?
C5 C8 1.431(3) . ?
C6 C7 1.3900 . ?
C6 H6 0.9500 . ?
C7 H7 0.9500 . ?
O1A C1A 1.288(9) . ?
O1A H1A 0.8400 . ?
O2A C1A 1.240(9) . ?
C1A C2A 1.504(8) . ?
C2A C3A 1.3900 . ?
C2A C7A 1.3900 . ?
C3A C4A 1.3900 . ?
C3A H3A 0.9500 . ?
C4A C5A 1.3900 . ?
C4A H4A 0.9500 . ?
C5A C6A 1.3900 . ?
C5A C8 1.486(6) . ?
C6A C7A 1.3900 . ?
C6A H6A 0.9500 . ?
C7A H7A 0.9500 . ?
O3 C31 1.292(4) . ?
O3 H3B 0.8400 . ?
O4 C31 1.236(3) . ?
O5 C62 1.285(7) . ?
O5 H5 0.8400 . ?
O6 C62 1.250(7) . ?
C56 C57 1.3900 . ?
C56 C61 1.3900 . ?
C56 C55 1.446(4) . ?
C57 C58 1.3900 . ?
C57 H57 0.9500 . ?
C58 C59 1.3900 . ?
C58 H58 0.9500 . ?
C59 C60 1.3900 . ?
C59 C62 1.478(5) . ?
C60 C61 1.3900 . ?
C60 H60 0.9500 . ?
C61 H61 0.9500 . ?
O5A C62A 1.287(8) . ?
O5A H5A 0.8400 . ?
O6A C62A 1.247(9) . ?
C56A C57A 1.3900 . ?
C56A C61A 1.3900 . ?
C56A C55 1.448(6) . ?
C57A C58A 1.3900 . ?
C57A H57A 0.9500 . ?
C58A C59A 1.3900 . ?
C58A H58A 0.9500 . ?
C59A C60A 1.3900 . ?
C59A C62A 1.484(7) . ?
C60A C61A 1.3900 . ?
C60A H60A 0.9500 . ?
C61A H61A 0.9500 . ?
O7 C32 1.250(6) . ?
O8 C32 1.278(5) . ?
O8 H8 0.8400 . ?
C32 C33 1.482(3) . ?
C33 C34 1.3900 . ?
C33 C38 1.3900 . ?
C34 C35 1.3900 . ?
C34 H34 0.9500 . ?
C35 C36 1.3900 . ?
C35 H35 0.9500 . ?
C36 C37 1.3900 . ?
C36 C39 1.440(3) . ?
C37 C38 1.3900 . ?
C37 H37 0.9500 . ?
C38 H38 0.9500 . ?
O7A C32A 1.257(10) . ?
O8A C32A 1.286(10) . ?
O8A H8A 0.8400 . ?
C32A C33A 1.490(8) . ?
C33A C34A 1.3900 . ?
C33A C38A 1.3900 . ?
C34A C35A 1.3900 . ?
C34A H34A 0.9500 . ?
C35A C36A 1.3900 . ?
C35A H35A 0.9500 . ?
C36A C37A 1.3900 . ?
C36A C39 1.491(5) . ?
C37A C38A 1.3900 . ?
C37A H37A 0.9500 . ?
C38A H38A 0.9500 . ?
C8 C9 1.198(3) . ?
C9 C10 1.433(3) . ?
C10 C15 1.398(3) . ?
C10 C11 1.401(3) . ?
C11 C12 1.385(3) . ?
C11 H11 0.9500 . ?
C12 C13 1.393(3) . ?
C12 H12 0.9500 . ?
C13 C14 1.399(3) . ?
C13 C16 1.490(3) . ?
C14 C15 1.380(3) . ?
C14 H14 0.9500 . ?
C15 H15 0.9500 . ?
C16 C47 1.354(3) . ?
C16 C17 1.498(3) . ?
C17 C18 1.394(3) . ?
C17 C22 1.396(3) . ?
C18 C19 1.384(3) . ?
C18 H18 0.9500 . ?
C19 C20 1.395(3) . ?
C19 H19 0.9500 . ?
C20 C21 1.396(3) . ?
C20 C23 1.445(3) . ?
C21 C22 1.384(3) . ?
C21 H21 0.9500 . ?
C22 H22 0.9500 . ?
C23 C24 1.200(3) . ?
C24 C25 1.448(3) . ?
C25 C30 1.384(4) . ?
C25 C26 1.389(4) . ?
C26 C27 1.393(3) . ?
C26 H26 0.9500 . ?
C27 C28 1.384(4) . ?
C27 H27 0.9500 . ?
C28 C29 1.378(4) . ?
C28 C31 1.492(3) . ?
C29 C30 1.388(3) . ?
C29 H29 0.9500 . ?
C30 H30 0.9500 . ?
C39 C40 1.194(3) . ?
C40 C41 1.438(3) . ?
C41 C46 1.391(3) . ?
C41 C42 1.396(3) . ?
C42 C43 1.381(3) . ?
C42 H42 0.9500 . ?
C43 C44 1.395(3) . ?
C43 H43 0.9500 . ?
C44 C45 1.394(3) . ?
C44 C47 1.491(3) . ?
C45 C46 1.387(3) . ?
C45 H45 0.9500 . ?
C46 H46 0.9500 . ?
C47 C48 1.493(3) . ?
C48 C53 1.391(3) . ?
C48 C49 1.398(3) . ?
C49 C50 1.382(3) . ?
C49 H49 0.9500 . ?
C50 C51 1.398(3) . ?
C50 H50 0.9500 . ?
C51 C52 1.396(3) . ?
C51 C54 1.438(3) . ?
C52 C53 1.385(3) . ?
C52 H52 0.9500 . ?
C53 H53 0.9500 . ?
C54 C55 1.195(3) . ?

loop_
_geom_hbond_atom_site_label_D
_geom_hbond_atom_site_label_H
_geom_hbond_atom_site_label_A
_geom_hbond_distance_DH
_geom_hbond_distance_HA
_geom_hbond_distance_DA
_geom_hbond_angle_DHA
_geom_hbond_site_symmetry_A
_geom_hbond_publ_flag
O1^a H1^a O4 0.84 1.80 2.637(4) 177.0 4_665 yes
O1A^b H1A^b O4 0.84 2.03 2.801(15) 151.9 4_665 yes
O3 H3B O2^a 0.84 1.76 2.602(3) 177.9 4_466 yes
O5^a H5^a O7^a 0.84 1.77 2.584(8) 163.9 4_476 yes
O5A^b H5A^b O7A^b 0.84 1.87 2.661(17) 155.4 4_476 yes
O8^a H8^a O6^a 0.84 1.78 2.620(10) 172.6 4_675 yes
O8A^b H8A^b O6A^b 0.84 1.83 2.648(18) 164.5 4_675 yes

loop_
_geom_torsion_atom_site_label_1
_geom_torsion_atom_site_label_2
_geom_torsion_atom_site_label_3
_geom_torsion_atom_site_label_4
_geom_torsion
_geom_torsion_site_symmetry_1
_geom_torsion_site_symmetry_2
_geom_torsion_site_symmetry_3
_geom_torsion_site_symmetry_4
_geom_torsion_publ_flag
O2 C1 C2 C3 171.5(3) . . . . ?
O1 C1 C2 C3 -7.2(4) . . . . ?
O2 C1 C2 C7 0.5(4) . . . . ?
O1 C1 C2 C7 -178.1(3) . . . . ?
C7 C2 C3 C4 0.0 . . . . ?
C1 C2 C3 C4 -170.8(3) . . . . ?
C2 C3 C4 C5 0.0 . . . . ?
C3 C4 C5 C6 0.0 . . . . ?
C3 C4 C5 C8 169.8(5) . . . . ?
C4 C5 C6 C7 0.0 . . . . ?
C8 C5 C6 C7 -169.9(5) . . . . ?
C5 C6 C7 C2 0.0 . . . . ?
C3 C2 C7 C6 0.0 . . . . ?
C1 C2 C7 C6 171.2(3) . . . . ?
O2A C1A C2A C3A -147.0(11) . . . . ?
O1A C1A C2A C3A 32.3(18) . . . . ?
O2A C1A C2A C7A 35.8(15) . . . . ?
O1A C1A C2A C7A -144.9(12) . . . . ?
C7A C2A C3A C4A 0.0 . . . . ?
C1A C2A C3A C4A -177.1(13) . . . . ?
C2A C3A C4A C5A 0.0 . . . . ?
C3A C4A C5A C6A 0.0 . . . . ?
C3A C4A C5A C8 -170.4(19) . . . . ?
C4A C5A C6A C7A 0.0 . . . . ?
C8 C5A C6A C7A 170.4(19) . . . . ?
C5A C6A C7A C2A 0.0 . . . . ?
C3A C2A C7A C6A 0.0 . . . . ?
C1A C2A C7A C6A 177.3(12) . . . . ?
C61 C56 C57 C58 0.0 . . . . ?
C55 C56 C57 C58 179.3(10) . . . . ?
C56 C57 C58 C59 0.0 . . . . ?
C57 C58 C59 C60 0.0 . . . . ?
C57 C58 C59 C62 -177.7(8) . . . . ?
C58 C59 C60 C61 0.0 . . . . ?
C62 C59 C60 C61 177.7(8) . . . . ?
C59 C60 C61 C56 0.0 . . . . ?
C57 C56 C61 C60 0.0 . . . . ?
C55 C56 C61 C60 -179.4(10) . . . . ?
C60 C59 C62 O6 -2.0(13) . . . . ?
C58 C59 C62 O6 175.7(10) . . . . ?
C60 C59 C62 O5 177.6(8) . . . . ?
C58 C59 C62 O5 -4.6(11) . . . . ?
C61A C56A C57A C58A 0.0 . . . . ?
C55 C56A C57A C58A 175.3(14) . . . . ?
C56A C57A C58A C59A 0.0 . . . . ?
C57A C58A C59A C60A 0.0 . . . . ?
C57A C58A C59A C62A -177.7(14) . . . . ?
C58A C59A C60A C61A 0.0 . . . . ?
C62A C59A C60A C61A 177.8(13) . . . . ?
C59A C60A C61A C56A 0.0 . . . . ?
C57A C56A C61A C60A 0.0 . . . . ?
C55 C56A C61A C60A -175.0(15) . . . . ?
C60A C59A C62A O6A -9(2) . . . . ?
C58A C59A C62A O6A 168.3(16) . . . . ?
C60A C59A C62A O5A 171.0(13) . . . . ?
C58A C59A C62A O5A -11(2) . . . . ?
O7 C32 C33 C34 -168.3(3) . . . . ?
O8 C32 C33 C34 11.5(5) . . . . ?
O7 C32 C33 C38 6.8(5) . . . . ?
O8 C32 C33 C38 -173.4(3) . . . . ?
C38 C33 C34 C35 0.0 . . . . ?
C32 C33 C34 C35 175.0(3) . . . . ?
C33 C34 C35 C36 0.0 . . . . ?
C34 C35 C36 C37 0.0 . . . . ?
C34 C35 C36 C39 -171.9(2) . . . . ?
C35 C36 C37 C38 0.0 . . . . ?
C39 C36 C37 C38 171.3(3) . . . . ?
C36 C37 C38 C33 0.0 . . . . ?
C34 C33 C38 C37 0.0 . . . . ?
C32 C33 C38 C37 -175.1(3) . . . . ?
O7A C32A C33A C34A -167.9(13) . . . . ?
O8A C32A C33A C34A 12(2) . . . . ?
O7A C32A C33A C38A 7(2) . . . . ?
O8A C32A C33A C38A -173.3(12) . . . . ?
C38A C33A C34A C35A 0.0 . . . . ?
C32A C33A C34A C35A 174.6(12) . . . . ?
C33A C34A C35A C36A 0.0 . . . . ?
C34A C35A C36A C37A 0.0 . . . . ?
C34A C35A C36A C39 -179.4(9) . . . . ?
C35A C36A C37A C38A 0.0 . . . . ?
C39 C36A C37A C38A 179.5(7) . . . . ?
C36A C37A C38A C33A 0.0 . . . . ?
C34A C33A C38A C37A 0.0 . . . . ?
C32A C33A C38A C37A -174.7(11) . . . . ?
C15 C10 C11 C12 3.6(3) . . . . ?
C9 C10 C11 C12 -171.39(19) . . . . ?
C10 C11 C12 C13 0.5(3) . . . . ?
C11 C12 C13 C14 -3.8(3) . . . . ?
C11 C12 C13 C16 175.85(19) . . . . ?
C12 C13 C14 C15 3.1(3) . . . . ?
C16 C13 C14 C15 -176.56(19) . . . . ?
C13 C14 C15 C10 1.0(3) . . . . ?
C11 C10 C15 C14 -4.3(3) . . . . ?
C9 C10 C15 C14 170.62(19) . . . . ?
C12 C13 C16 C47 -136.0(2) . . . . ?
C14 C13 C16 C47 43.7(3) . . . . ?
C12 C13 C16 C17 43.1(3) . . . . ?
C14 C13 C16 C17 -137.3(2) . . . . ?
C47 C16 C17 C18 49.9(3) . . . . ?
C13 C16 C17 C18 -129.2(2) . . . . ?
C47 C16 C17 C22 -128.8(2) . . . . ?
C13 C16 C17 C22 52.1(3) . . . . ?
C22 C17 C18 C19 4.7(3) . . . . ?
C16 C17 C18 C19 -174.02(19) . . . . ?
C17 C18 C19 C20 1.1(3) . . . . ?
C18 C19 C20 C21 -5.5(3) . . . . ?
C18 C19 C20 C23 172.1(2) . . . . ?
C19 C20 C21 C22 4.2(3) . . . . ?
C23 C20 C21 C22 -173.4(2) . . . . ?
C20 C21 C22 C17 1.6(3) . . . . ?
C18 C17 C22 C21 -6.0(3) . . . . ?
C16 C17 C22 C21 172.7(2) . . . . ?
C30 C25 C26 C27 0.4(4) . . . . ?
C24 C25 C26 C27 -178.9(3) . . . . ?
C25 C26 C27 C28 -0.9(4) . . . . ?
C26 C27 C28 C29 0.8(4) . . . . ?
C26 C27 C28 C31 -178.0(3) . . . . ?
C27 C28 C29 C30 -0.4(4) . . . . ?
C31 C28 C29 C30 178.5(2) . . . . ?
C26 C25 C30 C29 0.0(4) . . . . ?
C24 C25 C30 C29 179.3(3) . . . . ?
C28 C29 C30 C25 -0.1(4) . . . . ?
C29 C28 C31 O4 -4.2(4) . . . . ?
C27 C28 C31 O4 174.7(3) . . . . ?
C29 C28 C31 O3 176.1(2) . . . . ?
C27 C28 C31 O3 -5.0(4) . . . . ?
C37A C36A C39 C40 -170.5(11) . . . . ?
C35A C36A C39 C40 9.0(17) . . . . ?
C46 C41 C42 C43 -1.0(3) . . . . ?
C40 C41 C42 C43 178.3(2) . . . . ?
C41 C42 C43 C44 0.3(3) . . . . ?
C42 C43 C44 C45 1.3(3) . . . . ?
C42 C43 C44 C47 -178.45(19) . . . . ?
C43 C44 C45 C46 -2.2(3) . . . . ?
C47 C44 C45 C46 177.57(19) . . . . ?
C44 C45 C46 C41 1.5(3) . . . . ?
C42 C41 C46 C45 0.1(3) . . . . ?
C40 C41 C46 C45 -179.2(2) . . . . ?
C13 C16 C47 C44 7.8(3) . . . . ?
C17 C16 C47 C44 -171.17(19) . . . . ?
C13 C16 C47 C48 -172.50(18) . . . . ?
C17 C16 C47 C48 8.5(3) . . . . ?
C45 C44 C47 C16 -127.6(2) . . . . ?
C43 C44 C47 C16 52.2(3) . . . . ?
C45 C44 C47 C48 52.7(3) . . . . ?
C43 C44 C47 C48 -127.5(2) . . . . ?
C16 C47 C48 C53 54.0(3) . . . . ?
C44 C47 C48 C53 -126.3(2) . . . . ?
C16 C47 C48 C49 -125.2(2) . . . . ?
C44 C47 C48 C49 54.5(3) . . . . ?
C53 C48 C49 C50 -5.6(3) . . . . ?
C47 C48 C49 C50 173.64(19) . . . . ?
C48 C49 C50 C51 1.9(3) . . . . ?
C49 C50 C51 C52 3.2(3) . . . . ?
C49 C50 C51 C54 -173.0(2) . . . . ?
C50 C51 C52 C53 -4.5(3) . . . . ?
C54 C51 C52 C53 171.9(2) . . . . ?
C51 C52 C53 C48 0.7(3) . . . . ?
C49 C48 C53 C52 4.3(3) . . . . ?
C47 C48 C53 C52 -175.0(2) . . . . ?

loop_
_platon_squeeze_void_nr
_platon_squeeze_void_average_x
_platon_squeeze_void_average_y
_platon_squeeze_void_average_z
_platon_squeeze_void_volume
_platon_squeeze_void_count_electrons
_platon_squeeze_void_content
1 0.000 0.000 0.000 367 154 ' '
2 0.000 0.500 0.500 367 154 ' '
